data_2207061
loop_
_publ_author_name
'Myint, Mo Aung'
'Blackman, Allan G.'
'Tan, Eng Wui'

_publ_section_title
;
 (+-)-Adamantane-1,2-diyl diacetate
;
_journal_coeditor_code SG6027
_journal_issue 10
_journal_name_full 'Acta Crystallographica Section E'
_journal_page_first o3154
_journal_page_last o3155
_journal_paper_doi 10.1107/S1600536805027509
_journal_volume 61
_journal_year 2005
_chemical_formula_iupac 'C14 H20 O4'
_chemical_formula_moiety 'C14 H20 O4'
_chemical_formula_sum 'C14 H20 O4'
_chemical_formula_weight 252.30
_chemical_name_common adamantane-1,2-diacetate
_chemical_name_systematic
;
(+-)-adamantane-1,2-diyl diacetate
;
_space_group_IT_number 14
_symmetry_cell_setting monoclinic
_symmetry_space_group_name_Hall '-P 2ybc'
_symmetry_space_group_name_H-M 'P 1 21/c 1'
_atom_sites_solution_hydrogens geom
_atom_sites_solution_primary direct
_atom_sites_solution_secondary difmap
_cell_angle_alpha 90.000
_cell_angle_beta 102.934(5)
_cell_angle_gamma 90.000
_cell_formula_units_Z 4
_cell_length_a 8.699(5)
_cell_length_b 12.618(5)
_cell_length_c 11.835(5)
_cell_measurement_reflns_used 9961
_cell_measurement_temperature 85(2)
_cell_measurement_theta_max 33.31
_cell_measurement_theta_min 2.89
_cell_volume 1266.1(10)
_computing_cell_refinement 'APEX-II and SAINT (Bruker, 2001)'
_computing_data_collection 'APEX-II (Bruker, 2004)'
_computing_data_reduction SAINT
_computing_molecular_graphics 'WinGX (Farrugia, 1999)'
_computing_publication_material WinGX
_computing_structure_refinement 'SHELXL97 (Sheldrick, 1997)'
_computing_structure_solution 'SIR97 (Altomare et al., 1999)'
_diffrn_ambient_temperature 85(2)
_diffrn_measured_fraction_theta_full 0.997
_diffrn_measured_fraction_theta_max 0.818
_diffrn_measurement_device_type 'Bruker Kappa-APEX-II area-detector'
_diffrn_measurement_method '\f and \w'
_diffrn_radiation_monochromator graphite
_diffrn_radiation_source 'fine-focus sealed tube'
_diffrn_radiation_type MoK\a
_diffrn_radiation_wavelength 0.71069
_diffrn_reflns_av_R_equivalents 0.0219
_diffrn_reflns_av_sigmaI/netI 0.0132
_diffrn_reflns_limit_h_max 12
_diffrn_reflns_limit_h_min -12
_diffrn_reflns_limit_k_max 18
_diffrn_reflns_limit_k_min -14
_diffrn_reflns_limit_l_max 17
_diffrn_reflns_limit_l_min -17
_diffrn_reflns_number 26090
_diffrn_reflns_theta_full 25.00
_diffrn_reflns_theta_max 33.30
_diffrn_reflns_theta_min 2.39
_exptl_absorpt_coefficient_mu 0.096
_exptl_absorpt_correction_T_max 1.00000
_exptl_absorpt_correction_T_min 0.91866
_exptl_absorpt_correction_type multi-scan
_exptl_absorpt_process_details '(SADABS; Bruker, 2001)'
_exptl_crystal_colour colourless
_exptl_crystal_density_diffrn 1.324
_exptl_crystal_density_method 'not measured'
_exptl_crystal_description 'irregular chip'
_exptl_crystal_F_000 544
_exptl_crystal_size_max 0.43
_exptl_crystal_size_mid 0.23
_exptl_crystal_size_min 0.22
_refine_diff_density_max 0.444
_refine_diff_density_min -0.158
_refine_ls_extinction_method none
_refine_ls_goodness_of_fit_ref 1.030
_refine_ls_hydrogen_treatment constr
_refine_ls_matrix_type full
_refine_ls_number_parameters 165
_refine_ls_number_reflns 3997
_refine_ls_number_restraints 0
_refine_ls_restrained_S_all 1.030
_refine_ls_R_factor_all 0.0360
_refine_ls_R_factor_gt 0.0334
_refine_ls_shift/su_max 0.000
_refine_ls_shift/su_mean 0.000
_refine_ls_structure_factor_coef Fsqd
_refine_ls_weighting_details 'calc w = 1/[\s^2^(Fo^2^)+(0.0517P)^2^+0.3507P] where P = (Fo^2^+2Fc^2^)/3'
_refine_ls_weighting_scheme calc
_refine_ls_wR_factor_gt 0.0945
_refine_ls_wR_factor_ref 0.0969
_reflns_number_gt 3699
_reflns_number_total 3997
_reflns_threshold_expression I>2\s(I)
_cod_data_source_file sg6027.cif
_cod_data_source_block I
_cod_original_sg_symbol_H-M 'P 21/c'
_cod_database_code 2207061
_cod_database_fobs_code 2207061

loop_
_symmetry_equiv_pos_as_xyz
'x, y, z'
'-x, y+1/2, -z+1/2'
'-x, -y, -z'
'x, -y-1/2, z-1/2'

loop_
_atom_site_label
_atom_site_fract_x
_atom_site_fract_y
_atom_site_fract_z
_atom_site_U_iso_or_equiv
_atom_site_adp_type
_atom_site_calc_flag
_atom_site_refinement_flags
_atom_site_occupancy
_atom_site_type_symbol
O1 -0.25583(6) 0.01495(4) 0.81193(5) 0.01594(11) Uani d . 1 O
O2 -0.33618(6) 0.12926(4) 0.61053(5) 0.01474(11) Uani d . 1 O
C9 0.09378(8) 0.04534(6) 0.71586(6) 0.01481(14) Uani d . 1 C
H9 0.1582 -0.0110 0.6930 0.018 Uiso calc R 1 H
C11 0.06989(8) 0.24196(6) 0.74048(6) 0.01531(14) Uani d . 1 C
H11 0.1186 0.3108 0.7326 0.018 Uiso calc R 1 H
C1 -0.38855(8) 0.01489(6) 0.85309(6) 0.01675(14) Uani d . 1 C
O4 -0.28263(7) 0.14644(5) 0.43214(5) 0.02051(13) Uani d . 1 O
O3 -0.44730(8) 0.09334(5) 0.88291(6) 0.02790(15) Uani d . 1 O
C6 -0.18213(8) 0.11664(5) 0.80057(6) 0.01327(13) Uani d . 1 C
H6 -0.2452 0.1739 0.8231 0.016 Uiso calc R 1 H
C10 0.16906(8) 0.15341(6) 0.70285(7) 0.01673(14) Uani d . 1 C
H10A 0.1748 0.1641 0.6227 0.020 Uiso calc R 1 H
H10B 0.2755 0.1554 0.7504 0.020 Uiso calc R 1 H
C14 -0.07328(8) 0.04181(6) 0.63738(6) 0.01357(13) Uani d . 1 C
H14A -0.0679 0.0511 0.5570 0.016 Uiso calc R 1 H
H14B -0.1218 -0.0263 0.6449 0.016 Uiso calc R 1 H
C2 -0.45344(10) -0.09514(7) 0.85567(8) 0.02358(17) Uani d . 1 C
H2A -0.4908 -0.1046 0.9254 0.035 Uiso calc R 1 H
H2B -0.3719 -0.1459 0.8536 0.035 Uiso calc R 1 H
H2C -0.5391 -0.1053 0.7896 0.035 Uiso calc R 1 H
C12 -0.09753(8) 0.23938(6) 0.66314(6) 0.01427(13) Uani d . 1 C
H12A -0.1613 0.2945 0.6869 0.017 Uiso calc R 1 H
H12B -0.0932 0.2522 0.5831 0.017 Uiso calc R 1 H
C5 -0.17133(8) 0.13073(5) 0.67405(6) 0.01207(13) Uani d . 1 C
C8 0.08447(9) 0.02928(6) 0.84270(6) 0.01633(14) Uani d . 1 C
H8A 0.1897 0.0309 0.8921 0.020 Uiso calc R 1 H
H8B 0.0382 -0.0393 0.8516 0.020 Uiso calc R 1 H
C7 -0.01647(8) 0.11724(6) 0.87894(6) 0.01481(14) Uani d . 1 C
H7 -0.0234 0.1064 0.9596 0.018 Uiso calc R 1 H
C13 0.05908(8) 0.22556(6) 0.86704(7) 0.01679(14) Uani d . 1 C
H13A -0.0042 0.2814 0.8901 0.020 Uiso calc R 1 H
H13B 0.1637 0.2285 0.9173 0.020 Uiso calc R 1 H
C4 -0.55074(9) 0.14430(7) 0.45141(7) 0.02208(16) Uani d . 1 C
H4A -0.5800 0.2103 0.4122 0.033 Uiso calc R 1 H
H4B -0.6003 0.1385 0.5159 0.033 Uiso calc R 1 H
H4C -0.5843 0.0867 0.3987 0.033 Uiso calc R 1 H
C3 -0.37498(8) 0.14026(6) 0.49433(6) 0.01568(14) Uani d . 1 C

loop_
_atom_site_aniso_label
_atom_site_aniso_U_11
_atom_site_aniso_U_22
_atom_site_aniso_U_33
_atom_site_aniso_U_12
_atom_site_aniso_U_13
_atom_site_aniso_U_23
O1 0.0174(2) 0.0134(2) 0.0196(3) -0.00240(18) 0.00967(19) -0.00010(19)
O2 0.0115(2) 0.0170(2) 0.0158(2) 0.00017(17) 0.00319(17) -0.00006(19)
C9 0.0139(3) 0.0151(3) 0.0158(3) 0.0030(2) 0.0040(2) -0.0007(2)
C11 0.0143(3) 0.0137(3) 0.0184(3) -0.0022(2) 0.0047(2) -0.0002(2)
C1 0.0154(3) 0.0207(4) 0.0153(3) -0.0015(2) 0.0058(2) 0.0027(3)
O4 0.0179(2) 0.0268(3) 0.0172(3) 0.0025(2) 0.0046(2) 0.0019(2)
O3 0.0258(3) 0.0239(3) 0.0401(4) 0.0023(2) 0.0204(3) 0.0016(3)
C6 0.0153(3) 0.0111(3) 0.0149(3) -0.0013(2) 0.0064(2) -0.0008(2)
C10 0.0128(3) 0.0193(3) 0.0189(3) 0.0001(2) 0.0055(2) 0.0004(3)
C14 0.0143(3) 0.0128(3) 0.0141(3) 0.0016(2) 0.0043(2) -0.0017(2)
C2 0.0248(4) 0.0229(4) 0.0259(4) -0.0081(3) 0.0119(3) 0.0004(3)
C12 0.0143(3) 0.0118(3) 0.0175(3) -0.0002(2) 0.0051(2) 0.0015(2)
C5 0.0109(3) 0.0122(3) 0.0135(3) 0.0003(2) 0.0035(2) -0.0003(2)
C8 0.0178(3) 0.0154(3) 0.0153(3) 0.0024(2) 0.0026(2) 0.0010(2)
C7 0.0172(3) 0.0149(3) 0.0127(3) -0.0009(2) 0.0041(2) -0.0008(2)
C13 0.0178(3) 0.0156(3) 0.0171(3) -0.0027(2) 0.0042(2) -0.0034(3)
C4 0.0136(3) 0.0279(4) 0.0231(4) 0.0011(3) 0.0006(3) 0.0004(3)
C3 0.0149(3) 0.0143(3) 0.0171(3) 0.0013(2) 0.0019(2) -0.0001(2)

loop_
_atom_type_symbol
_atom_type_description
_atom_type_scat_dispersion_real
_atom_type_scat_dispersion_imag
_atom_type_scat_source
C C 0.0033 0.0016 'International Tables Vol C Tables 4.2.6.8 and 6.1.1.4'
H H 0.0000 0.0000 'International Tables Vol C Tables 4.2.6.8 and 6.1.1.4'
O O 0.0106 0.0060 'International Tables Vol C Tables 4.2.6.8 and 6.1.1.4'

loop_
_geom_angle_atom_site_label_1
_geom_angle_atom_site_label_2
_geom_angle_atom_site_label_3
_geom_angle
C1 O1 C6 117.67(6)
C3 O2 C5 121.06(5)
C8 C9 C10 109.41(6)
C8 C9 C14 109.68(6)
C10 C9 C14 109.34(6)
C8 C9 H9 109.5
C10 C9 H9 109.5
C14 C9 H9 109.5
C13 C11 C10 110.21(6)
C13 C11 C12 108.73(6)
C10 C11 C12 109.30(6)
C13 C11 H11 109.5
C10 C11 H11 109.5
C12 C11 H11 109.5
O3 C1 O1 124.01(7)
O3 C1 C2 124.66(7)
O1 C1 C2 111.32(7)
O1 C6 C7 108.88(6)
O1 C6 C5 108.52(6)
C7 C6 C5 109.68(6)
O1 C6 H6 109.9
C7 C6 H6 109.9
C5 C6 H6 109.9
C9 C10 C11 109.69(6)
C9 C10 H10A 109.7
C11 C10 H10A 109.7
C9 C10 H10B 109.7
C11 C10 H10B 109.7
H10A C10 H10B 108.2
C5 C14 C9 108.57(6)
C5 C14 H14A 110.0
C9 C14 H14A 110.0
C5 C14 H14B 110.0
C9 C14 H14B 110.0
H14A C14 H14B 108.4
C1 C2 H2A 109.5
C1 C2 H2B 109.5
H2A C2 H2B 109.5
C1 C2 H2C 109.5
H2A C2 H2C 109.5
H2B C2 H2C 109.5
C5 C12 C11 109.14(6)
C5 C12 H12A 109.9
C11 C12 H12A 109.9
C5 C12 H12B 109.9
C11 C12 H12B 109.9
H12A C12 H12B 108.3
O2 C5 C14 112.93(6)
O2 C5 C12 110.45(6)
C14 C5 C12 111.21(6)
O2 C5 C6 103.50(6)
C14 C5 C6 110.63(6)
C12 C5 C6 107.75(6)
C9 C8 C7 109.67(6)
C9 C8 H8A 109.7
C7 C8 H8A 109.7
C9 C8 H8B 109.7
C7 C8 H8B 109.7
H8A C8 H8B 108.2
C6 C7 C8 110.32(6)
C6 C7 C13 108.25(6)
C8 C7 C13 109.54(7)
C6 C7 H7 109.6
C8 C7 H7 109.6
C13 C7 H7 109.6
C11 C13 C7 109.27(6)
C11 C13 H13A 109.8
C7 C13 H13A 109.8
C11 C13 H13B 109.8
C7 C13 H13B 109.8
H13A C13 H13B 108.3
C3 C4 H4A 109.5
C3 C4 H4B 109.5
H4A C4 H4B 109.5
C3 C4 H4C 109.5
H4A C4 H4C 109.5
H4B C4 H4C 109.5
O4 C3 O2 125.44(7)
O4 C3 C4 123.93(8)
O2 C3 C4 110.64(6)

loop_
_geom_bond_atom_site_label_1
_geom_bond_atom_site_label_2
_geom_bond_distance
O1 C1 1.3499(10)
O1 C6 1.4539(9)
O2 C3 1.3478(11)
O2 C5 1.4626(11)
C9 C8 1.5347(12)
C9 C10 1.5354(11)
C9 C14 1.5402(12)
C9 H9 0.9800
C11 C13 1.5358(12)
C11 C10 1.5372(11)
C11 C12 1.5373(12)
C11 H11 0.9800
C1 O3 1.2027(11)
C1 C2 1.5016(12)
O4 C3 1.2074(10)
C6 C7 1.5293(12)
C6 C5 1.5315(12)
C6 H6 0.9800
C10 H10A 0.9700
C10 H10B 0.9700
C14 C5 1.5299(10)
C14 H14A 0.9700
C14 H14B 0.9700
C2 H2A 0.9600
C2 H2B 0.9600
C2 H2C 0.9600
C12 C5 1.5315(11)
C12 H12A 0.9700
C12 H12B 0.9700
C8 C7 1.5348(11)
C8 H8A 0.9700
C8 H8B 0.9700
C7 C13 1.5366(11)
C7 H7 0.9800
C13 H13A 0.9700
C13 H13B 0.9700
C4 C3 1.5002(13)
C4 H4A 0.9600
C4 H4B 0.9600
C4 H4C 0.9600
